data_4505588
loop_
_publ_author_name
'Carnes, Matthew E.'
'Lindquist, Nathan R.'
'Zakharov, Lev N.'
'Johnson, Darren W.'

_publ_section_title
;
 Counterion and Steric Effects in Self-Assembled HgX2--Thioether
 Coordination Polymers
;
_journal_issue 3
_journal_name_full 'Crystal Growth &amp; Design'
_journal_page_first 1579
_journal_paper_doi 10.1021/cg201625c
_journal_volume 12
_journal_year 2012
_chemical_formula_sum 'C16 H26 S2'
_chemical_formula_weight 282.49
_chemical_name_systematic
;
 ?
;
_space_group_IT_number 2
_symmetry_cell_setting triclinic
_symmetry_space_group_name_Hall '-P 1'
_symmetry_space_group_name_H-M 'P -1'
_atom_sites_solution_hydrogens geom
_atom_sites_solution_primary direct
_atom_sites_solution_secondary difmap
_audit_creation_method SHELXLTL
_cell_angle_alpha 76.858(4)
_cell_angle_beta 80.429(4)
_cell_angle_gamma 77.767(4)
_cell_formula_units_Z 2
_cell_length_a 6.1120(14)
_cell_length_b 11.909(3)
_cell_length_c 12.163(3)
_cell_measurement_reflns_used 1272
_cell_measurement_temperature 173(2)
_cell_measurement_theta_max 19.75
_cell_measurement_theta_min 3.47
_cell_volume 836.0(4)
_computing_cell_refinement 'Bruker SAINT'
_computing_data_collection 'Bruker SMART'
_computing_data_reduction 'Bruker SAINT'
_computing_molecular_graphics 'Bruker SHELXTL'
_computing_publication_material 'Bruker SHELXTL'
_computing_structure_refinement 'Bruker SHELXTL'
_computing_structure_solution 'Bruker SHELXTL'
_diffrn_ambient_temperature 173(2)
_diffrn_measured_fraction_theta_full 0.998
_diffrn_measured_fraction_theta_max 0.998
_diffrn_measurement_device_type 'Bruker Apex CCD area detector'
_diffrn_measurement_method 'phi and omega scans'
_diffrn_radiation_monochromator graphite
_diffrn_radiation_source 'fine-focus sealed tube'
_diffrn_radiation_type MoK\a
_diffrn_radiation_wavelength 0.71073
_diffrn_reflns_av_R_equivalents 0.0423
_diffrn_reflns_av_sigmaI/netI 0.0619
_diffrn_reflns_limit_h_max 7
_diffrn_reflns_limit_h_min -7
_diffrn_reflns_limit_k_max 14
_diffrn_reflns_limit_k_min -14
_diffrn_reflns_limit_l_max 14
_diffrn_reflns_limit_l_min -14
_diffrn_reflns_number 8084
_diffrn_reflns_theta_full 24.99
_diffrn_reflns_theta_max 24.99
_diffrn_reflns_theta_min 1.73
_exptl_absorpt_coefficient_mu 0.302
_exptl_absorpt_correction_T_max 0.9940
_exptl_absorpt_correction_T_min 0.9042
_exptl_absorpt_correction_type multi-scan
_exptl_absorpt_process_details SADABS
_exptl_crystal_colour colorless
_exptl_crystal_density_diffrn 1.122
_exptl_crystal_density_method 'not measured'
_exptl_crystal_description needle
_exptl_crystal_F_000 308
_exptl_crystal_size_max 0.34
_exptl_crystal_size_mid 0.03
_exptl_crystal_size_min 0.02
_refine_diff_density_max 0.496
_refine_diff_density_min -0.393
_refine_diff_density_rms 0.054
_refine_ls_extinction_method none
_refine_ls_goodness_of_fit_ref 1.049
_refine_ls_hydrogen_treatment constr
_refine_ls_matrix_type full
_refine_ls_number_parameters 173
_refine_ls_number_reflns 2945
_refine_ls_number_restraints 6
_refine_ls_restrained_S_all 1.051
_refine_ls_R_factor_all 0.0876
_refine_ls_R_factor_gt 0.0587
_refine_ls_shift/su_max 0.001
_refine_ls_shift/su_mean 0.000
_refine_ls_structure_factor_coef Fsqd
_refine_ls_weighting_details 'calc w=1/[\s^2^(Fo^2^)+(0.0453P)^2^+0.5422P] where P=(Fo^2^+2Fc^2^)/3'
_refine_ls_weighting_scheme calc
_refine_ls_wR_factor_gt 0.1175
_refine_ls_wR_factor_ref 0.1300
_reflns_number_gt 2115
_reflns_number_total 2945
_reflns_threshold_expression >2sigma(I)
_cod_data_source_file cg201625c_si_004.cif
_cod_data_source_block dwj56
_cod_depositor_comments
;
The following automatic conversions were performed:

'_symmetry_cell_setting' value 'Triclinic' changed to 'triclinic'
according to /home/saulius/struct/CIF-dictionaries/cif_core.dic
dictionary named 'cif_core.dic' version 2.4.1 from 2010-06-29.

Automatic conversion script
Id: cif_fix_values 1715 2011-07-08 13:25:40Z adriana 
;
_cod_original_cell_volume 836.0(3)
_cod_original_sg_symbol_H-M P-1
_cod_database_code 4505588

loop_
_symmetry_equiv_pos_as_xyz
'x, y, z'
'-x, -y, -z'

loop_
_atom_site_label
_atom_site_type_symbol
_atom_site_fract_x
_atom_site_fract_y
_atom_site_fract_z
_atom_site_U_iso_or_equiv
_atom_site_adp_type
_atom_site_occupancy
_atom_site_symmetry_multiplicity
_atom_site_calc_flag
_atom_site_refinement_flags
_atom_site_disorder_assembly
_atom_site_disorder_group
S1 S 0.24782(14) 0.22834(7) 0.16906(7) 0.0338(2) Uani 1 1 d . . .
C1 C 0.3699(6) 0.3382(3) 0.2067(3) 0.0410(9) Uani 1 1 d . . .
H1A H 0.2586 0.3811 0.2586 0.049 Uiso 1 1 calc R . .
H1B H 0.5037 0.3001 0.2463 0.049 Uiso 1 1 calc R . .
C2 C 0.4375(5) 0.4219(3) 0.1004(3) 0.0316(7) Uani 1 1 d . . .
C3 C 0.6621(5) 0.4168(3) 0.0545(3) 0.0337(8) Uani 1 1 d . . .
H3A H 0.7753 0.3601 0.0912 0.040 Uiso 1 1 calc R . .
C4 C 0.2776(5) 0.5064(3) 0.0441(3) 0.0344(8) Uani 1 1 d . . .
H4A H 0.1229 0.5115 0.0742 0.041 Uiso 1 1 calc R . .
C5 C 0.1651(5) 0.1359(3) 0.3066(3) 0.0309(7) Uani 1 1 d . . .
C6 C 0.3682(6) 0.0805(3) 0.3703(3) 0.0444(9) Uani 1 1 d . . .
H6A H 0.3195 0.0319 0.4431 0.067 Uiso 1 1 calc R . .
H6B H 0.4370 0.1424 0.3844 0.067 Uiso 1 1 calc R . .
H6C H 0.4789 0.0317 0.3246 0.067 Uiso 1 1 calc R . .
C7 C 0.0689(7) 0.0411(3) 0.2740(3) 0.0534(11) Uani 1 1 d . . .
H7A H 0.0199 -0.0128 0.3430 0.080 Uiso 1 1 calc R . .
H7B H 0.1855 -0.0024 0.2260 0.080 Uiso 1 1 calc R . .
H7C H -0.0602 0.0779 0.2321 0.080 Uiso 1 1 calc R . .
C8 C -0.0164(6) 0.2064(3) 0.3780(3) 0.0470(9) Uani 1 1 d . . .
H8A H -0.0584 0.1559 0.4509 0.070 Uiso 1 1 calc R . .
H8B H -0.1492 0.2366 0.3375 0.070 Uiso 1 1 calc R . .
H8C H 0.0414 0.2721 0.3918 0.070 Uiso 1 1 calc R . .
S1' S 1.22245(17) 0.20997(8) -0.26667(7) 0.0464(3) Uani 1 1 d . A .
C1' C 1.2137(8) 0.1976(3) -0.1168(3) 0.0589(11) Uani 1 1 d . . .
H1'A H 1.3687 0.1852 -0.0967 0.071 Uiso 1 1 calc R . .
H1'B H 1.1272 0.2707 -0.0938 0.071 Uiso 1 1 calc R . .
C2' C 1.1027(6) 0.0956(3) -0.0561(3) 0.0362(8) Uani 1 1 d . . .
C3' C 1.2252(6) -0.0174(3) -0.0398(3) 0.0379(8) Uani 1 1 d . . .
H3'A H 1.3814 -0.0304 -0.0673 0.045 Uiso 1 1 calc R . .
C4' C 0.8757(6) 0.1113(3) -0.0156(3) 0.0382(8) Uani 1 1 d . . .
H4'A H 0.7877 0.1880 -0.0262 0.046 Uiso 1 1 calc R . .
C5' C 1.3599(5) 0.3361(3) -0.3307(3) 0.0344(8) Uani 1 1 d D . .
C6' C 1.5871(10) 0.3220(7) -0.2932(8) 0.114(3) Uani 0.852(6) 1 d PD A 1
H6'A H 1.6539 0.3914 -0.3293 0.170 Uiso 0.852(6) 1 calc PR A 1
H6'B H 1.6851 0.2522 -0.3154 0.170 Uiso 0.852(6) 1 calc PR A 1
H6'C H 1.5709 0.3132 -0.2103 0.170 Uiso 0.852(6) 1 calc PR A 1
C7' C 1.3800(16) 0.3417(6) -0.4573(4) 0.104(3) Uani 0.852(6) 1 d PD A 1
H7'A H 1.4524 0.4078 -0.4983 0.156 Uiso 0.852(6) 1 calc PR A 1
H7'B H 1.2293 0.3522 -0.4801 0.156 Uiso 0.852(6) 1 calc PR A 1
H7'C H 1.4712 0.2685 -0.4757 0.156 Uiso 0.852(6) 1 calc PR A 1
C8' C 1.2119(11) 0.4462(4) -0.3032(6) 0.080(2) Uani 0.852(6) 1 d PD A 1
H8'A H 1.2868 0.5132 -0.3377 0.121 Uiso 0.852(6) 1 calc PR A 1
H8'B H 1.1840 0.4397 -0.2205 0.121 Uiso 0.852(6) 1 calc PR A 1
H8'C H 1.0680 0.4578 -0.3334 0.121 Uiso 0.852(6) 1 calc PR A 1
C6'' C 1.212(6) 0.401(4) -0.424(4) 0.114(3) Uani 0.148(6) 1 d PD A 2
H6'D H 1.2687 0.4722 -0.4643 0.170 Uiso 0.148(6) 1 calc PR A 2
H6'E H 1.0564 0.4218 -0.3895 0.170 Uiso 0.148(6) 1 calc PR A 2
H6'F H 1.2176 0.3500 -0.4777 0.170 Uiso 0.148(6) 1 calc PR A 2
C7'' C 1.372(10) 0.418(3) -0.255(2) 0.104(3) Uani 0.148(6) 1 d PD A 2
H7'D H 1.4429 0.4831 -0.3002 0.156 Uiso 0.148(6) 1 calc PR A 2
H7'E H 1.4617 0.3754 -0.1940 0.156 Uiso 0.148(6) 1 calc PR A 2
H7'F H 1.2193 0.4484 -0.2226 0.156 Uiso 0.148(6) 1 calc PR A 2
C8'' C 1.579(5) 0.275(2) -0.379(3) 0.080(2) Uani 0.148(6) 1 d PD A 2
H8'D H 1.6747 0.3323 -0.4170 0.121 Uiso 0.148(6) 1 calc PR A 2
H8'E H 1.5544 0.2312 -0.4334 0.121 Uiso 0.148(6) 1 calc PR A 2
H8'F H 1.6544 0.2200 -0.3171 0.121 Uiso 0.148(6) 1 calc PR A 2

loop_
_atom_site_aniso_label
_atom_site_aniso_U_11
_atom_site_aniso_U_22
_atom_site_aniso_U_33
_atom_site_aniso_U_23
_atom_site_aniso_U_13
_atom_site_aniso_U_12
S1 0.0405(5) 0.0341(5) 0.0281(4) -0.0015(3) -0.0067(4) -0.0127(4)
C1 0.050(2) 0.042(2) 0.0351(19) -0.0017(16) -0.0102(16) -0.0200(17)
C2 0.0374(19) 0.0288(17) 0.0317(17) -0.0030(14) -0.0095(15) -0.0119(15)
C3 0.0313(19) 0.0291(18) 0.0404(19) -0.0033(15) -0.0142(15) -0.0012(14)
C4 0.0246(17) 0.041(2) 0.0375(19) -0.0086(15) -0.0033(14) -0.0066(15)
C5 0.0319(18) 0.0311(18) 0.0293(17) -0.0006(13) -0.0057(14) -0.0089(14)
C6 0.042(2) 0.040(2) 0.047(2) 0.0024(17) -0.0161(17) -0.0023(17)
C7 0.077(3) 0.048(2) 0.043(2) 0.0015(18) -0.013(2) -0.036(2)
C8 0.038(2) 0.053(2) 0.044(2) -0.0009(18) -0.0004(17) -0.0070(18)
S1' 0.0705(7) 0.0448(6) 0.0317(5) -0.0033(4) -0.0034(4) -0.0344(5)
C1' 0.092(3) 0.059(3) 0.035(2) 0.0027(18) -0.010(2) -0.045(2)
C2' 0.053(2) 0.0341(19) 0.0248(17) 0.0007(14) -0.0100(16) -0.0180(17)
C3' 0.0329(19) 0.052(2) 0.0313(18) -0.0095(16) -0.0042(15) -0.0109(17)
C4' 0.056(2) 0.0265(18) 0.0321(18) -0.0034(14) -0.0156(17) -0.0014(16)
C5' 0.0391(19) 0.0316(18) 0.0314(18) -0.0034(14) 0.0018(15) -0.0116(15)
C6' 0.058(4) 0.100(5) 0.170(8) 0.054(5) -0.043(4) -0.052(4)
C7' 0.203(8) 0.093(5) 0.037(3) -0.012(3) 0.027(4) -0.107(5)
C8' 0.096(5) 0.034(3) 0.091(4) -0.005(3) 0.034(4) -0.010(3)
C6'' 0.058(4) 0.100(5) 0.170(8) 0.054(5) -0.043(4) -0.052(4)
C7'' 0.203(8) 0.093(5) 0.037(3) -0.012(3) 0.027(4) -0.107(5)
C8'' 0.096(5) 0.034(3) 0.091(4) -0.005(3) 0.034(4) -0.010(3)

loop_
_atom_type_symbol
_atom_type_description
_atom_type_scat_dispersion_real
_atom_type_scat_dispersion_imag
_atom_type_scat_source
C C 0.0033 0.0016 'International Tables Vol C Tables 4.2.6.8 and 6.1.1.4'
H H 0.0000 0.0000 'International Tables Vol C Tables 4.2.6.8 and 6.1.1.4'
S S 0.1246 0.1234 'International Tables Vol C Tables 4.2.6.8 and 6.1.1.4'

loop_
_geom_angle_atom_site_label_1
_geom_angle_atom_site_label_2
_geom_angle_atom_site_label_3
_geom_angle
_geom_angle_site_symmetry_1
C1 S1 C5 104.14(15) .
C2 C1 S1 109.0(2) .
C2 C1 H1A 109.9 .
S1 C1 H1A 109.9 .
C2 C1 H1B 109.9 .
S1 C1 H1B 109.9 .
H1A C1 H1B 108.3 .
C3 C2 C4 117.8(3) .
C3 C2 C1 121.0(3) .
C4 C2 C1 121.2(3) .
C4 C3 C2 120.5(3) 2_665
C4 C3 H3A 119.7 2_665
C2 C3 H3A 119.7 .
C3 C4 C2 121.6(3) 2_665
C3 C4 H4A 119.2 2_665
C2 C4 H4A 119.2 .
C8 C5 C6 111.0(3) .
C8 C5 C7 109.9(3) .
C6 C5 C7 110.2(3) .
C8 C5 S1 110.5(2) .
C6 C5 S1 111.2(2) .
C7 C5 S1 103.8(2) .
C5 C6 H6A 109.5 .
C5 C6 H6B 109.5 .
H6A C6 H6B 109.5 .
C5 C6 H6C 109.5 .
H6A C6 H6C 109.5 .
H6B C6 H6C 109.5 .
C5 C7 H7A 109.5 .
C5 C7 H7B 109.5 .
H7A C7 H7B 109.5 .
C5 C7 H7C 109.5 .
H7A C7 H7C 109.5 .
H7B C7 H7C 109.5 .
C5 C8 H8A 109.5 .
C5 C8 H8B 109.5 .
H8A C8 H8B 109.5 .
C5 C8 H8C 109.5 .
H8A C8 H8C 109.5 .
H8B C8 H8C 109.5 .
C1' S1' C5' 104.46(16) .
C2' C1' S1' 108.5(2) .
C2' C1' H1'A 110.0 .
S1' C1' H1'A 110.0 .
C2' C1' H1'B 110.0 .
S1' C1' H1'B 110.0 .
H1'A C1' H1'B 108.4 .
C4' C2' C3' 117.9(3) .
C4' C2' C1' 121.3(3) .
C3' C2' C1' 120.8(3) .
C4' C3' C2' 121.1(3) 2_755
C4' C3' H3'A 119.5 2_755
C2' C3' H3'A 119.5 .
C3' C4' C2' 121.0(3) 2_755
C3' C4' H4'A 119.5 2_755
C2' C4' H4'A 119.5 .
C8'' C5' C7'' 116(2) .
C8'' C5' C6' 51.8(17) .
C7'' C5' C6' 66(2) .
C8'' C5' C8' 150.0(13) .
C7'' C5' C8' 46(2) .
C6' C5' C8' 110.2(5) .
C8'' C5' C7' 66.2(17) .
C7'' C5' C7' 136.2(13) .
C6' C5' C7' 110.9(5) .
C8' C5' C7' 108.9(4) .
C8'' C5' C6'' 112(2) .
C7'' C5' C6'' 110(3) .
C6' C5' C6'' 143.7(13) .
C8' C5' C6'' 67(2) .
C7' C5' C6'' 46(2) .
C8'' C5' S1' 99.7(12) .
C7'' C5' S1' 117.4(11) .
C6' C5' S1' 112.3(3) .
C8' C5' S1' 110.0(3) .
C7' C5' S1' 104.3(3) .
C6'' C5' S1' 101.7(12) .
C5' C6' H6'A 109.5 .
C5' C6' H6'B 109.5 .
H6'A C6' H6'B 109.5 .
C5' C6' H6'C 109.5 .
H6'A C6' H6'C 109.5 .
H6'B C6' H6'C 109.5 .
C5' C7' H7'A 109.5 .
C5' C7' H7'B 109.5 .
H7'A C7' H7'B 109.5 .
C5' C7' H7'C 109.5 .
H7'A C7' H7'C 109.5 .
H7'B C7' H7'C 109.5 .
C5' C8' H8'A 109.5 .
C5' C8' H8'B 109.5 .
H8'A C8' H8'B 109.5 .
C5' C8' H8'C 109.5 .
H8'A C8' H8'C 109.5 .
H8'B C8' H8'C 109.5 .
C5' C6'' H6'D 109.5 .
C5' C6'' H6'E 109.5 .
H6'D C6'' H6'E 109.5 .
C5' C6'' H6'F 109.5 .
H6'D C6'' H6'F 109.5 .
H6'E C6'' H6'F 109.5 .
C5' C7'' H7'D 109.5 .
C5' C7'' H7'E 109.5 .
H7'D C7'' H7'E 109.5 .
C5' C7'' H7'F 109.5 .
H7'D C7'' H7'F 109.5 .
H7'E C7'' H7'F 109.5 .
C5' C8'' H8'D 109.5 .
C5' C8'' H8'E 109.5 .
H8'D C8'' H8'E 109.5 .
C5' C8'' H8'F 109.5 .
H8'D C8'' H8'F 109.5 .
H8'E C8'' H8'F 109.5 .

loop_
_geom_bond_atom_site_label_1
_geom_bond_atom_site_label_2
_geom_bond_distance
_geom_bond_site_symmetry_2
S1 C1 1.811(3) .
S1 C5 1.840(3) .
C1 C2 1.499(4) .
C1 H1A 0.9900 .
C1 H1B 0.9900 .
C2 C3 1.388(4) .
C2 C4 1.389(4) .
C3 C4 1.381(4) 2_665
C3 H3A 0.9500 .
C4 C3 1.381(4) 2_665
C4 H4A 0.9500 .
C5 C8 1.518(5) .
C5 C6 1.522(4) .
C5 C7 1.529(4) .
C6 H6A 0.9800 .
C6 H6B 0.9800 .
C6 H6C 0.9800 .
C7 H7A 0.9800 .
C7 H7B 0.9800 .
C7 H7C 0.9800 .
C8 H8A 0.9800 .
C8 H8B 0.9800 .
C8 H8C 0.9800 .
S1' C1' 1.788(4) .
S1' C5' 1.831(3) .
C1' C2' 1.502(4) .
C1' H1'A 0.9900 .
C1' H1'B 0.9900 .
C2' C4' 1.381(5) .
C2' C3' 1.382(4) .
C3' C4' 1.377(4) 2_755
C3' H3'A 0.9500 .
C4' C3' 1.377(4) 2_755
C4' H4'A 0.9500 .
C5' C8'' 1.480(17) .
C5' C7'' 1.501(17) .
C5' C6' 1.497(6) .
C5' C8' 1.499(5) .
C5' C7' 1.512(5) .
C5' C6'' 1.530(18) .
C6' H6'A 0.9800 .
C6' H6'B 0.9800 .
C6' H6'C 0.9800 .
C7' H7'A 0.9800 .
C7' H7'B 0.9800 .
C7' H7'C 0.9800 .
C8' H8'A 0.9800 .
C8' H8'B 0.9800 .
C8' H8'C 0.9800 .
C6'' H6'D 0.9800 .
C6'' H6'E 0.9800 .
C6'' H6'F 0.9800 .
C7'' H7'D 0.9800 .
C7'' H7'E 0.9800 .
C7'' H7'F 0.9800 .
C8'' H8'D 0.9800 .
C8'' H8'E 0.9800 .
C8'' H8'F 0.9800 .

loop_
_geom_torsion_atom_site_label_1
_geom_torsion_atom_site_label_2
_geom_torsion_atom_site_label_3
_geom_torsion_atom_site_label_4
_geom_torsion
_geom_torsion_site_symmetry_4
C5 S1 C1 C2 -178.1(2) .
S1 C1 C2 C3 -104.3(3) .
S1 C1 C2 C4 75.2(3) .
C4 C2 C3 C4 -0.2(5) 2_665
C1 C2 C3 C4 179.3(3) 2_665
C3 C2 C4 C3 0.2(5) 2_665
C1 C2 C4 C3 -179.3(3) 2_665
C1 S1 C5 C8 63.9(3) .
C1 S1 C5 C6 -59.8(3) .
C1 S1 C5 C7 -178.3(2) .
C5' S1' C1' C2' 180.0(3) .
S1' C1' C2' C4' -96.1(3) .
S1' C1' C2' C3' 83.4(4) .
C4' C2' C3' C4' -0.4(5) 2_755
C1' C2' C3' C4' -179.9(3) 2_755
C3' C2' C4' C3' 0.4(5) 2_755
C1' C2' C4' C3' 179.9(3) 2_755
C1' S1' C5' C8'' 108.9(19) .
C1' S1' C5' C7'' -17(3) .
C1' S1' C5' C6' 56.4(5) .
C1' S1' C5' C8' -66.7(4) .
C1' S1' C5' C7' 176.6(4) .
C1' S1' C5' C6'' -136(2) .
